data_9017828
loop_
_publ_author_name
'Yamnova, N. A.'
'Simonov, M. A.'
'Kazanskaya, E. V.'
'Belov, N. V.'

_publ_section_title
;
 Refinement of the crystal structure of the Ca, Mg-carbonatoborate
 borcarite Ca4Mg/B4O6(OH)6/(CO3)2
;
_journal_name_full 'Soviet Physics Doklady'
_journal_page_first 799
_journal_page_last 801
_journal_volume 20
_journal_year 1975
_chemical_compound_source 'Solongo metasomatite deposit, Buryatia, Russia'
_chemical_formula_sum 'C2 H6 B4 Ca4 Mg O18'
_chemical_name_mineral Borcarite
_space_group_IT_number 12
_space_group_name_Hall '-A 2'
_space_group_name_H-M_alt 'A 1 1 2/m'
_symmetry_space_group_name_H-M 'A 1 1 2/m'
_cell_angle_alpha 90
_cell_angle_beta 90
_cell_angle_gamma 101.94
_cell_formula_units_Z 2
_cell_length_a 4.445
_cell_length_b 17.843
_cell_length_c 8.378
_cell_volume 650.101
_database_code_amcsd 0020477
_exptl_crystal_density_diffrn 2.789
_cod_data_source_file inputs/fixed/downloads/20/20282.cif
_cod_data_source_block 20282
_cod_original_formula_sum 'Ca4 Mg B4 C2 O18 H6'
_cod_database_code 9017828

loop_
_space_group_symop_operation_xyz
x,y,z
x,1/2+y,1/2+z
x,y,-z
x,1/2+y,1/2-z
-x,-y,z
-x,1/2-y,1/2+z
-x,-y,-z
-x,1/2-y,1/2-z

loop_
_atom_site_aniso_label
_atom_site_aniso_U_11
_atom_site_aniso_U_22
_atom_site_aniso_U_33
_atom_site_aniso_U_12
_atom_site_aniso_U_13
_atom_site_aniso_U_23
Ca1 0.01076 0.00695 0.00779 0.00096 -0.00103 -0.00044
Mg1 0.00583 0.00432 0.00964 0.00046 0.00000 0.00000
B1 0.00811 0.00618 0.00779 0.00023 0.00000 0.00000
B2 0.00646 0.00710 0.00871 0.00046 0.00000 0.00000
C1 0.00860 0.00726 0.01138 -0.00196 0.00000 0.00000
O1 0.00697 0.00772 0.01017 0.00112 0.00000 0.00000
O2 0.00811 0.00695 0.00765 -0.00012 -0.00013 0.00096
O-H3 0.00988 0.00988 0.00939 0.00346 0.00142 -0.00185
O4 0.02127 0.01235 0.02102 -0.00346 -0.01139 0.00608
O-H5 0.00911 0.00587 0.01376 -0.00012 0.00000 0.00000
O6 0.01494 0.01745 0.01693 0.00704 0.00000 0.00000

loop_
_atom_site_label
_atom_site_fract_x
_atom_site_fract_y
_atom_site_fract_z
_atom_site_U_iso_or_equiv
_atom_site_type_symbol
_atom_site_attached_hydrogens
Ca1 0.15480 0.15531 0.23368 0.00849 Ca 0
Mg1 0.00000 0.00000 0.00000 0.00646 Mg 0
B1 0.50000 0.00000 0.24080 0.00697 B 0
B2 0.61810 0.09490 0.00000 0.00747 B 0
C1 0.75090 0.19540 0.50000 0.00912 C 0
O1 0.30740 0.09920 0.00000 0.00823 O 0
O2 0.72030 0.05490 0.14260 0.00773 O 0
O-H3 0.30950 0.04150 0.33910 0.00963 O 1
O4 0.64650 0.21530 0.36590 0.01798 O 0
O-H5 0.82300 0.17420 0.00000 0.00937 O 1
O6 0.96170 0.15660 0.50000 0.01570 O 0

loop_
_cod_changelog_entry_id
_cod_changelog_entry_author
_cod_changelog_entry_date
_cod_changelog_entry_text
1
;cod-tools version 3.8.0
Id: cif_guess_AMCSD_atom_types 9574 2023-05-10 09:00:05Z saulius
;
2023-05-10T18:58:46+03:00
;Derived atom types and hydrogen counts
from atom names that follow the AMCSD naming convention
(Wat == water, O-H == hydroxyl).
;

loop_
_cod_related_entry_id
_cod_related_entry_database
_cod_related_entry_code
1 AMCSD 0020477
